data_1507110
loop_
_publ_author_name
'Fawcett, John'
'Griffith, Gerry A.'
'Percy, Jonathan M.'
'Uneyama, Emi'

_publ_section_title
;
 Unexpectedly selective formation and reactions of epoxycyclooctenones
 under microwave-mediated conditions.
;
_journal_issue 8
_journal_name_full 'Organic letters'
_journal_page_first 1277
_journal_page_last 1280
_journal_paper_doi 10.1021/ol0496327
_journal_volume 6
_journal_year 2004
_chemical_formula_moiety '(C15 H25 F2 N O5) 0.5(O H2)'
_chemical_formula_sum 'C15 H26 F2 N O5.5'
_chemical_formula_weight 346.37
_chemical_name_systematic
; 
 ? 
;
_space_group_IT_number 4
_symmetry_cell_setting monoclinic
_symmetry_space_group_name_Hall 'P 2yb'
_symmetry_space_group_name_H-M 'P 1 21 1'
_atom_sites_solution_hydrogens geom
_atom_sites_solution_primary direct
_atom_sites_solution_secondary difmap
_audit_creation_method SHELXL-97
_cell_angle_alpha 90.00
_cell_angle_beta 112.679(2)
_cell_angle_gamma 90.00
_cell_formula_units_Z 4
_cell_length_a 10.6401(15)
_cell_length_b 15.190(2)
_cell_length_c 11.1047(15)
_cell_measurement_reflns_used 6338
_cell_measurement_temperature 150(2)
_cell_measurement_theta_max 28.47
_cell_measurement_theta_min 2.25
_cell_volume 1656.0(4)
_computing_cell_refinement 'Bruker SMART'
_computing_data_collection 'Bruker SMART'
_computing_data_reduction 'Bruker SAINT'
_computing_molecular_graphics 'Bruker SHELXTL'
_computing_publication_material 'Bruker SHELXTL'
_computing_structure_refinement 'SHELXL-97 (Sheldrick, 1997)'
_computing_structure_solution 'SHELXS-97 (Sheldrick, 1990)'
_diffrn_ambient_temperature 150(2)
_diffrn_measured_fraction_theta_full 1.000
_diffrn_measured_fraction_theta_max 1.000
_diffrn_measurement_device_type 'CCD area detector'
_diffrn_measurement_method 'phi and omega scans'
_diffrn_radiation_monochromator graphite
_diffrn_radiation_source 'fine-focus sealed tube'
_diffrn_radiation_type MoK\a
_diffrn_radiation_wavelength 0.71073
_diffrn_reflns_av_R_equivalents 0.0264
_diffrn_reflns_av_sigmaI/netI 0.0346
_diffrn_reflns_limit_h_max 12
_diffrn_reflns_limit_h_min -12
_diffrn_reflns_limit_k_max 18
_diffrn_reflns_limit_k_min -18
_diffrn_reflns_limit_l_max 13
_diffrn_reflns_limit_l_min -13
_diffrn_reflns_number 11398
_diffrn_reflns_theta_full 25.00
_diffrn_reflns_theta_max 25.00
_diffrn_reflns_theta_min 1.99
_exptl_absorpt_coefficient_mu 0.118
_exptl_absorpt_correction_type none
_exptl_crystal_colour colourless
_exptl_crystal_density_diffrn 1.389
_exptl_crystal_density_method 'not measured'
_exptl_crystal_description block
_exptl_crystal_F_000 740
_exptl_crystal_size_max 0.29
_exptl_crystal_size_mid 0.25
_exptl_crystal_size_min 0.21
_refine_diff_density_max 0.163
_refine_diff_density_min -0.163
_refine_diff_density_rms 0.033
_refine_ls_abs_structure_details 'Flack H D (1983), Acta Cryst. A39, 876-881'
_refine_ls_abs_structure_Flack 0.3(4)
_refine_ls_extinction_method none
_refine_ls_goodness_of_fit_ref 1.002
_refine_ls_hydrogen_treatment mixed
_refine_ls_matrix_type full
_refine_ls_number_parameters 443
_refine_ls_number_reflns 5801
_refine_ls_number_restraints 1
_refine_ls_restrained_S_all 1.002
_refine_ls_R_factor_all 0.0324
_refine_ls_R_factor_gt 0.0307
_refine_ls_shift/su_max 0.001
_refine_ls_shift/su_mean 0.000
_refine_ls_structure_factor_coef Fsqd
_refine_ls_weighting_details 'calc w=1/[\s^2^(Fo^2^)+(0.0383P)^2^+0.0000P] where P=(Fo^2^+2Fc^2^)/3'
_refine_ls_weighting_scheme calc
_refine_ls_wR_factor_gt 0.0684
_refine_ls_wR_factor_ref 0.0695
_reflns_number_gt 5526
_reflns_number_total 5801
_reflns_threshold_expression >2sigma(I)
_cod_data_source_file ol0496327si20040301_101728.cif
_cod_data_source_block 9b
_cod_depositor_comments
;
The following automatic conversions were performed:

'_symmetry_cell_setting' value 'Monoclinic' changed to 'monoclinic'
according to /home/saulius/struct/CIF-dictionaries/cif_core.dic
dictionary named 'cif_core.dic' version 2.4.1 from 2010-06-29.

Automatic conversion script
Id: cif_fix_values 1715 2011-07-08 13:25:40Z adriana 
;
_cod_original_sg_symbol_H-M P2(1)
_cod_original_formula_sum 'C15 H26 F2 N O5.50'
_cod_database_code 1507110

loop_
_symmetry_equiv_pos_as_xyz
'x, y, z'
'-x, y+1/2, -z'

loop_
_atom_site_label
_atom_site_type_symbol
_atom_site_fract_x
_atom_site_fract_y
_atom_site_fract_z
_atom_site_U_iso_or_equiv
_atom_site_adp_type
_atom_site_occupancy
_atom_site_symmetry_multiplicity
_atom_site_calc_flag
_atom_site_refinement_flags
_atom_site_disorder_assembly
_atom_site_disorder_group
F1 F 0.44344(10) 0.13152(7) 0.63268(9) 0.0288(2) Uani 1 1 d . . .
F2 F 0.39406(10) 0.17675(7) 0.43422(10) 0.0333(2) Uani 1 1 d . . .
N1 N 0.19797(14) -0.06157(10) 0.28420(14) 0.0279(3) Uani 1 1 d . . .
O1 O 0.58531(13) 0.27863(8) 0.59947(12) 0.0317(3) Uani 1 1 d . . .
H1 H 0.5405 0.3027 0.5275 0.048 Uiso 1 1 calc R . .
O2 O 0.51935(12) -0.10239(7) 0.59645(12) 0.0282(3) Uani 1 1 d . . .
H2 H 0.5062 -0.1063 0.6661 0.042 Uiso 1 1 calc R . .
O3 O 0.36645(11) 0.00897(8) 0.43642(11) 0.0267(3) Uani 1 1 d . . .
O4 O 0.37848(12) -0.01447(8) 0.24002(11) 0.0277(3) Uani 1 1 d . . .
O5 O 0.86538(13) 0.18244(9) 0.71645(14) 0.0397(3) Uani 1 1 d . . .
C1 C 0.61899(18) 0.19179(11) 0.57787(16) 0.0245(4) Uani 1 1 d . . .
H1A H 0.6562 0.1922 0.5078 0.029 Uiso 1 1 calc R . .
C2 C 0.49234(17) 0.13413(12) 0.53510(15) 0.0241(4) Uani 1 1 d . . .
C3 C 0.50256(16) 0.04088(11) 0.48844(16) 0.0221(4) Uani 1 1 d . . .
H3 H 0.5383 0.0434 0.4174 0.026 Uiso 1 1 calc R . .
C4 C 0.59267(17) -0.02350(11) 0.59784(16) 0.0226(4) Uani 1 1 d . . .
H4 H 0.6134 0.0060 0.6839 0.027 Uiso 1 1 calc R . .
C5 C 0.72943(17) -0.04739(11) 0.58838(17) 0.0269(4) Uani 1 1 d . . .
C5' C 0.71055(19) -0.09302(12) 0.46005(18) 0.0328(4) Uani 1 1 d . . .
H5'1 H 0.6576 -0.1471 0.4516 0.049 Uiso 1 1 d R . .
H5'2 H 0.7999 -0.1076 0.4592 0.049 Uiso 1 1 d R . .
H5'3 H 0.6620 -0.0536 0.3870 0.049 Uiso 1 1 d R . .
C5" C 0.8048(2) -0.11039(14) 0.70054(19) 0.0388(5) Uani 1 1 d . . .
H5"1 H 0.8992 -0.1171 0.7082 0.058 Uiso 1 1 d R . .
H5"2 H 0.7596 -0.1679 0.6831 0.058 Uiso 1 1 d R . .
H5"3 H 0.8039 -0.0866 0.7822 0.058 Uiso 1 1 d R . .
C6 C 0.81387(17) 0.03645(12) 0.59970(19) 0.0301(4) Uani 1 1 d . . .
H6A H 0.9067 0.0198 0.6076 0.036 Uiso 1 1 calc R . .
H6B H 0.7717 0.0716 0.5190 0.036 Uiso 1 1 calc R . .
C7 C 0.82395(18) 0.09166(13) 0.71408(18) 0.0307(4) Uani 1 1 d . . .
H7 H 0.8606 0.0608 0.8003 0.037 Uiso 1 1 calc R . .
C8 C 0.72840(17) 0.16327(11) 0.70377(17) 0.0272(4) Uani 1 1 d . . .
H8 H 0.7089 0.1741 0.7837 0.033 Uiso 1 1 calc R . .
C9 C 0.31764(17) -0.02263(10) 0.31270(16) 0.0228(4) Uani 1 1 d . . .
C10 C 0.14300(19) -0.07962(13) 0.38342(19) 0.0372(5) Uani 1 1 d . . .
H10A H 0.2186 -0.0976 0.4650 0.045 Uiso 1 1 calc R . .
H10B H 0.0788 -0.1297 0.3540 0.045 Uiso 1 1 calc R . .
C11 C 0.0704(2) -0.00287(18) 0.4124(2) 0.0552(6) Uani 1 1 d . . .
H11A H -0.0107 0.0112 0.3348 0.083 Uiso 1 1 d R . .
H11B H 0.1314 0.0482 0.4366 0.083 Uiso 1 1 d R . .
H11C H 0.0433 -0.0179 0.4847 0.083 Uiso 1 1 d R . .
C12 C 0.12827(19) -0.10059(13) 0.15526(18) 0.0372(5) Uani 1 1 d . . .
H12A H 0.1102 -0.1635 0.1656 0.045 Uiso 1 1 calc R . .
H12B H 0.1888 -0.0975 0.1064 0.045 Uiso 1 1 calc R . .
C13 C -0.0039(2) -0.05546(17) 0.0776(2) 0.0550(6) Uani 1 1 d . . .
H13A H 0.0136 0.0065 0.0649 0.082 Uiso 1 1 d R . .
H13B H -0.0649 -0.0591 0.1247 0.082 Uiso 1 1 d R . .
H13C H -0.0466 -0.0843 -0.0075 0.082 Uiso 1 1 d R . .
F1A F 0.59249(10) 0.05026(6) -0.12097(10) 0.0325(2) Uani 1 1 d . A .
F2A F 0.63184(10) -0.03748(7) 0.04426(10) 0.0346(2) Uani 1 1 d . A .
N1A N 0.8130(2) 0.20901(14) 0.25391(18) 0.0585(6) Uani 1 1 d . . .
O1A O 0.45928(13) -0.10773(7) -0.17630(11) 0.0299(3) Uani 1 1 d . . .
H1A1 H 0.4821 -0.1517 -0.1266 0.045 Uiso 1 1 calc R . .
O2A O 0.49951(14) 0.25347(8) 0.01358(12) 0.0330(3) Uani 1 1 d . A .
H2A H 0.5155 0.2776 -0.0471 0.049 Uiso 1 1 calc R . .
O3A O 0.66009(12) 0.12531(8) 0.10588(11) 0.0301(3) Uani 1 1 d . . .
O4A O 0.63355(12) 0.15804(9) 0.29218(11) 0.0342(3) Uani 1 1 d . . .
O5A O 0.16635(12) -0.02627(8) -0.24137(13) 0.0350(3) Uani 1 1 d . A .
C1A C 0.41455(17) -0.03938(11) -0.11533(16) 0.0248(4) Uani 1 1 d . A .
H1A2 H 0.3776 -0.0664 -0.0536 0.030 Uiso 1 1 calc R . .
C2A C 0.53674(17) 0.01847(11) -0.03735(16) 0.0242(4) Uani 1 1 d . . .
C3A C 0.52252(17) 0.09553(11) 0.04590(16) 0.0237(4) Uani 1 1 d . A .
H3A H 0.4903 0.0735 0.1139 0.028 Uiso 1 1 calc R . .
C4A C 0.43047(17) 0.17268(11) -0.03122(16) 0.0254(4) Uani 1 1 d . . .
H4A H 0.4166 0.1658 -0.1251 0.031 Uiso 1 1 calc R A .
C5A C 0.28844(18) 0.17794(12) -0.02417(17) 0.0292(4) Uani 1 1 d . A .
C5B C 0.3007(2) 0.19702(13) 0.11521(19) 0.0362(5) Uani 1 1 d . . .
H5B1 H 0.2095 0.2001 0.1173 0.054 Uiso 1 1 d R A .
H5B2 H 0.3476 0.2533 0.1444 0.054 Uiso 1 1 d R . .
H5B3 H 0.3528 0.1499 0.1733 0.054 Uiso 1 1 d R . .
C5C C 0.2101(2) 0.25270(13) -0.1134(2) 0.0429(5) Uani 1 1 d . . .
H5C1 H 0.1152 0.2519 -0.1209 0.064 Uiso 1 1 d R A .
H5C2 H 0.2127 0.2450 -0.2000 0.064 Uiso 1 1 d R . .
H5C3 H 0.2519 0.3091 -0.0766 0.064 Uiso 1 1 d R . .
C6A C 0.21232(18) 0.09067(12) -0.06894(17) 0.0296(4) Uani 1 1 d . . .
H6A1 H 0.2604 0.0439 -0.0059 0.036 Uiso 1 1 calc R A .
H6A2 H 0.1196 0.0963 -0.0690 0.036 Uiso 1 1 calc R . .
C7A C 0.20152(18) 0.06404(12) -0.20203(18) 0.0304(4) Uani 1 1 d . A .
H7A H 0.1594 0.1089 -0.2720 0.036 Uiso 1 1 calc R . .
C8A C 0.30037(18) 0.00558(11) -0.22282(17) 0.0280(4) Uani 1 1 d . . .
H8A H 0.3163 0.0163 -0.3047 0.034 Uiso 1 1 calc R A .
C9A C 0.69688(17) 0.16533(11) 0.22399(16) 0.0259(4) Uani 1 1 d . A .
C10A C 0.9082(4) 0.1909(3) 0.1847(4) 0.0256(8) Uani 0.50 1 d P A 1
H10C H 0.8933 0.1309 0.1469 0.031 Uiso 0.50 1 calc PR A 1
H10D H 1.0044 0.1963 0.2459 0.031 Uiso 0.50 1 calc PR A 1
C11A C 0.8732(5) 0.2605(3) 0.0770(4) 0.0376(11) Uani 0.50 1 d P A 1
H11D H 0.8831 0.3193 0.1159 0.056 Uiso 0.50 1 d PR A 1
H11E H 0.7791 0.2522 0.0151 0.056 Uiso 0.50 1 d PR A 1
H11F H 0.9351 0.2546 0.0311 0.056 Uiso 0.50 1 d PR A 1
C10B C 0.8407(5) 0.2509(3) 0.1338(5) 0.0395(10) Uani 0.50 1 d P A 2
H10E H 0.7546 0.2591 0.0570 0.047 Uiso 0.50 1 calc PR A 2
H10F H 0.8877 0.3084 0.1580 0.047 Uiso 0.50 1 calc PR A 2
C11B C 0.9285(5) 0.1851(4) 0.1072(5) 0.0576(13) Uani 0.50 1 d P A 2
H11G H 0.8782 0.1298 0.0793 0.086 Uiso 0.50 1 d PR A 2
H11H H 1.0097 0.1749 0.1867 0.086 Uiso 0.50 1 d PR A 2
H11I H 0.9561 0.2068 0.0380 0.086 Uiso 0.50 1 d PR A 2
C12A C 0.8666(2) 0.26155(13) 0.37276(18) 0.0388(5) Uani 1 1 d . A .
H12C H 0.7960 0.2663 0.4100 0.047 Uiso 1 1 calc R . .
H12D H 0.8861 0.3217 0.3502 0.047 Uiso 1 1 calc R . .
C13A C 0.99386(13) 0.22416(8) 0.47436(11) 0.0513(6) Uani 1 1 d . . .
H13D H 1.0666 0.2237 0.4408 0.077 Uiso 1 1 d R A .
H13E H 0.9763 0.1639 0.4953 0.077 Uiso 1 1 d R . .
H13F H 1.0217 0.2605 0.5533 0.077 Uiso 1 1 d R . .
O6 O 0.54256(13) 0.32438(8) 0.82065(11) 0.0479(4) Uani 1 1 d R . .
H6C H 0.5548 0.3711 0.8058 0.072 Uiso 1 1 d R . .
H7C H 0.5512 0.3040 0.7568 0.072 Uiso 1 1 d R . .

loop_
_atom_site_aniso_label
_atom_site_aniso_U_11
_atom_site_aniso_U_22
_atom_site_aniso_U_33
_atom_site_aniso_U_23
_atom_site_aniso_U_13
_atom_site_aniso_U_12
F1 0.0348(6) 0.0288(5) 0.0283(5) -0.0005(4) 0.0184(4) 0.0013(4)
F2 0.0343(6) 0.0319(6) 0.0282(5) 0.0053(4) 0.0061(5) 0.0087(5)
N1 0.0258(8) 0.0274(8) 0.0262(8) -0.0007(6) 0.0055(6) -0.0037(6)
O1 0.0492(8) 0.0196(6) 0.0265(7) 0.0010(5) 0.0149(6) 0.0025(6)
O2 0.0393(7) 0.0223(6) 0.0287(7) -0.0026(5) 0.0193(6) -0.0068(5)
O3 0.0221(6) 0.0353(7) 0.0219(6) -0.0064(5) 0.0076(5) -0.0059(5)
O4 0.0340(7) 0.0271(7) 0.0232(6) -0.0037(5) 0.0123(6) -0.0036(5)
O5 0.0311(7) 0.0333(7) 0.0509(8) -0.0090(6) 0.0116(6) -0.0121(6)
C1 0.0340(10) 0.0192(9) 0.0242(9) 0.0001(7) 0.0156(8) -0.0001(7)
C2 0.0269(9) 0.0277(9) 0.0181(8) 0.0033(7) 0.0092(7) 0.0047(7)
C3 0.0201(8) 0.0255(9) 0.0215(9) -0.0027(7) 0.0089(7) -0.0031(7)
C4 0.0289(9) 0.0191(8) 0.0207(9) -0.0020(7) 0.0106(7) -0.0040(7)
C5 0.0268(9) 0.0249(9) 0.0281(9) -0.0012(7) 0.0096(8) 0.0026(7)
C5' 0.0313(10) 0.0316(10) 0.0398(11) -0.0061(8) 0.0184(9) 0.0025(8)
C5" 0.0393(11) 0.0331(10) 0.0395(12) 0.0042(9) 0.0104(9) 0.0079(9)
C6 0.0204(9) 0.0335(10) 0.0351(11) 0.0004(8) 0.0091(8) 0.0013(8)
C7 0.0249(9) 0.0306(10) 0.0317(10) -0.0016(8) 0.0057(8) -0.0059(8)
C8 0.0288(9) 0.0262(9) 0.0253(9) -0.0042(7) 0.0089(8) -0.0072(8)
C9 0.0262(9) 0.0161(8) 0.0231(9) 0.0014(7) 0.0062(7) 0.0037(7)
C10 0.0301(10) 0.0412(11) 0.0368(11) 0.0072(9) 0.0090(9) -0.0103(9)
C11 0.0404(13) 0.0784(18) 0.0528(14) 0.0059(12) 0.0246(11) 0.0097(12)
C12 0.0350(11) 0.0340(11) 0.0345(11) -0.0060(9) 0.0044(9) -0.0097(9)
C13 0.0451(13) 0.0643(16) 0.0386(12) 0.0038(11) -0.0025(10) -0.0021(12)
F1A 0.0415(6) 0.0341(6) 0.0304(6) -0.0057(4) 0.0231(5) -0.0078(5)
F2A 0.0336(6) 0.0316(6) 0.0323(6) -0.0002(5) 0.0057(5) 0.0069(5)
N1A 0.0591(12) 0.0875(15) 0.0426(11) -0.0379(10) 0.0347(10) -0.0497(11)
O1A 0.0479(8) 0.0186(6) 0.0268(6) -0.0007(5) 0.0183(6) 0.0002(6)
O2A 0.0528(8) 0.0213(7) 0.0285(7) -0.0035(5) 0.0198(6) -0.0110(6)
O3A 0.0294(7) 0.0376(7) 0.0261(6) -0.0104(6) 0.0137(5) -0.0110(6)
O4A 0.0350(7) 0.0491(9) 0.0218(6) -0.0049(6) 0.0144(6) -0.0110(6)
O5A 0.0321(7) 0.0304(7) 0.0366(7) -0.0054(6) 0.0067(6) -0.0078(6)
C1A 0.0365(10) 0.0196(9) 0.0219(9) -0.0005(7) 0.0150(8) -0.0021(7)
C2A 0.0295(9) 0.0234(9) 0.0207(9) 0.0022(7) 0.0109(8) 0.0009(7)
C3A 0.0266(9) 0.0242(9) 0.0218(8) -0.0016(7) 0.0110(7) -0.0061(7)
C4A 0.0365(10) 0.0196(8) 0.0210(9) -0.0026(7) 0.0121(8) -0.0042(8)
C5A 0.0318(10) 0.0247(9) 0.0306(10) -0.0027(8) 0.0115(8) 0.0017(8)
C5B 0.0368(11) 0.0328(11) 0.0454(12) -0.0103(9) 0.0230(10) -0.0026(8)
C5C 0.0469(13) 0.0279(11) 0.0469(13) 0.0006(9) 0.0102(10) 0.0073(9)
C6A 0.0269(9) 0.0289(9) 0.0327(10) 0.0006(8) 0.0110(8) 0.0007(8)
C7A 0.0289(9) 0.0247(10) 0.0314(10) -0.0012(7) 0.0048(8) -0.0035(7)
C8A 0.0347(10) 0.0230(9) 0.0235(9) -0.0024(7) 0.0080(8) -0.0060(8)
C9A 0.0306(9) 0.0257(9) 0.0214(9) -0.0016(7) 0.0100(8) -0.0025(8)
C10A 0.0238(19) 0.033(2) 0.0204(19) -0.0009(16) 0.0092(16) -0.0020(16)
C11A 0.037(3) 0.052(3) 0.028(2) 0.008(2) 0.017(2) -0.006(2)
C10B 0.035(2) 0.039(3) 0.038(3) -0.005(2) 0.007(2) -0.012(2)
C11B 0.038(3) 0.086(4) 0.049(3) 0.005(3) 0.018(2) 0.003(3)
C12A 0.0453(12) 0.0390(12) 0.0327(11) -0.0116(9) 0.0158(9) -0.0164(10)
C13A 0.0475(13) 0.0414(12) 0.0636(15) -0.0102(11) 0.0197(12) -0.0085(10)
O6 0.0884(11) 0.0320(8) 0.0372(8) -0.0001(6) 0.0395(8) -0.0070(7)

loop_
_atom_type_symbol
_atom_type_description
_atom_type_scat_dispersion_real
_atom_type_scat_dispersion_imag
_atom_type_scat_source
C C 0.0033 0.0016 'International Tables Vol C Tables 4.2.6.8 and 6.1.1.4'
H H 0.0000 0.0000 'International Tables Vol C Tables 4.2.6.8 and 6.1.1.4'
N N 0.0061 0.0033 'International Tables Vol C Tables 4.2.6.8 and 6.1.1.4'
F F 0.0171 0.0103 'International Tables Vol C Tables 4.2.6.8 and 6.1.1.4'
O O 0.0106 0.0060 'International Tables Vol C Tables 4.2.6.8 and 6.1.1.4'

loop_
_geom_angle_atom_site_label_1
_geom_angle_atom_site_label_2
_geom_angle_atom_site_label_3
_geom_angle
C9 N1 C10 122.07(15)
C9 N1 C12 119.51(15)
C10 N1 C12 117.66(15)
C9 O3 C3 117.69(12)
C8 O5 C7 60.96(11)
O1 C1 C8 105.58(13)
O1 C1 C2 109.80(14)
C8 C1 C2 113.64(14)
F2 C2 F1 104.95(12)
F2 C2 C1 106.80(13)
F1 C2 C1 109.27(13)
F2 C2 C3 107.09(13)
F1 C2 C3 109.86(13)
C1 C2 C3 118.01(13)
O3 C3 C2 105.04(12)
O3 C3 C4 108.98(13)
C2 C3 C4 114.74(13)
O2 C4 C5 109.15(13)
O2 C4 C3 110.33(13)
C5 C4 C3 113.93(13)
C5' C5 C5" 108.36(15)
C5' C5 C6 108.38(14)
C5" C5 C6 110.22(15)
C5' C5 C4 112.48(14)
C5" C5 C4 107.70(14)
C6 C5 C4 109.69(14)
C7 C6 C5 112.57(15)
O5 C7 C8 59.32(11)
O5 C7 C6 118.27(16)
C8 C7 C6 122.14(16)
O5 C8 C7 59.72(11)
O5 C8 C1 115.23(14)
C7 C8 C1 123.70(15)
O4 C9 N1 126.34(16)
O4 C9 O3 122.74(15)
N1 C9 O3 110.92(14)
N1 C10 C11 113.91(17)
N1 C12 C13 112.76(17)
C9A N1A C12A 120.15(16)
C9A N1A C10A 121.5(2)
C12A N1A C10A 117.0(2)
C9A N1A C10B 116.2(2)
C12A N1A C10B 113.7(2)
C10A N1A C10B 43.7(2)
C9A O3A C3A 116.99(13)
C8A O5A C7A 60.80(11)
O1A C1A C8A 105.75(13)
O1A C1A C2A 108.79(13)
C8A C1A C2A 116.07(14)
F2A C2A F1A 105.43(13)
F2A C2A C1A 105.60(13)
F1A C2A C1A 108.33(13)
F2A C2A C3A 107.17(13)
F1A C2A C3A 107.99(13)
C1A C2A C3A 121.26(14)
O3A C3A C2A 101.60(13)
O3A C3A C4A 109.44(13)
C2A C3A C4A 115.49(13)
O2A C4A C5A 108.79(14)
O2A C4A C3A 109.13(14)
C5A C4A C3A 115.57(14)
C5C C5A C5B 109.14(15)
C5C C5A C6A 110.17(15)
C5B C5A C6A 108.68(15)
C5C C5A C4A 107.80(15)
C5B C5A C4A 110.94(15)
C6A C5A C4A 110.10(14)
C7A C6A C5A 112.63(15)
O5A C7A C8A 59.56(11)
O5A C7A C6A 117.95(15)
C8A C7A C6A 122.38(16)
O5A C8A C7A 59.64(11)
O5A C8A C1A 114.43(14)
C7A C8A C1A 124.23(15)
O4A C9A N1A 125.79(16)
O4A C9A O3A 123.10(16)
N1A C9A O3A 111.05(14)
N1A C10A C11A 105.2(3)
C11B C10B N1A 103.4(4)
N1A C12A C13A 113.48(17)

loop_
_geom_bond_atom_site_label_1
_geom_bond_atom_site_label_2
_geom_bond_distance
F1 C2 1.3716(18)
F2 C2 1.3654(19)
N1 C9 1.327(2)
N1 C10 1.459(2)
N1 C12 1.460(2)
O1 C1 1.412(2)
O2 C4 1.427(2)
O3 C9 1.356(2)
O3 C3 1.4216(19)
O4 C9 1.2201(19)
O5 C8 1.439(2)
O5 C7 1.445(2)
C1 C8 1.498(2)
C1 C2 1.522(2)
C2 C3 1.526(2)
C3 C4 1.566(2)
C4 C5 1.542(2)
C5 C5' 1.527(2)
C5 C5" 1.530(3)
C5 C6 1.536(2)
C6 C7 1.491(3)
C7 C8 1.463(3)
C10 C11 1.500(3)
C12 C13 1.502(3)
F1A C2A 1.3682(19)
F2A C2A 1.3639(19)
N1A C9A 1.327(2)
N1A C12A 1.457(2)
N1A C10A 1.514(4)
N1A C10B 1.605(6)
O1A C1A 1.4182(19)
O2A C4A 1.418(2)
O3A C9A 1.359(2)
O3A C3A 1.428(2)
O4A C9A 1.1971(19)
O5A C8A 1.443(2)
O5A C7A 1.445(2)
C1A C8A 1.500(2)
C1A C2A 1.531(2)
C2A C3A 1.535(2)
C3A C4A 1.555(2)
C4A C5A 1.545(2)
C5A C5C 1.526(3)
C5A C5B 1.530(2)
C5A C6A 1.533(3)
C6A C7A 1.493(2)
C7A C8A 1.461(3)
C10A C11A 1.531(6)
C10B C11B 1.474(7)
C12A C13A 1.500(2)
